data_7027750
loop_
_publ_author_name
'Adams, Harry'
'Bastida, Rufina'
'Fenton, David E.'
'Mac\'ias, Alejandro'
'Spey, Sharon E.'
'Valencia, Laura'

_publ_section_title
;
 Zinc and cadmium complexes of an 18-membered N4O2 oxaaza-Schiff base
 macrocycle and the corresponding reduced form&#x200A;&#x2020;
;
_journal_issue 23
_journal_name_full 'Journal of the Chemical Society, Dalton Transactions'
_journal_page_first 4131
_journal_paper_doi 10.1039/a906372b
_journal_year 1999
_chemical_formula_sum 'C23 H26 Cd Cl2 N4 O12'
_chemical_formula_weight 733.78
_chemical_name_systematic
; 
 ? 
;
_space_group_IT_number 15
_symmetry_cell_setting monoclinic
_symmetry_space_group_name_Hall '-C 2yc'
_symmetry_space_group_name_H-M 'C 1 2/c 1'
_atom_sites_solution_hydrogens geom
_atom_sites_solution_primary direct
_atom_sites_solution_secondary difmap
_audit_creation_method SHELXL-97
_cell_angle_alpha 90.00
_cell_angle_beta 116.983(6)
_cell_angle_gamma 90.00
_cell_formula_units_Z 8
_cell_length_a 31.382(7)
_cell_length_b 10.683(2)
_cell_length_c 18.127(4)
_cell_measurement_temperature 150(2)
_cell_volume 5416(2)
_computing_structure_refinement 'SHELXL-97 (Sheldrick, 1997)'
_computing_structure_solution 'SHELXS-97 (Sheldrick, 1990)'
_diffrn_ambient_temperature 150(2)
_diffrn_measured_fraction_theta_full 0.927
_diffrn_measured_fraction_theta_max 0.927
_diffrn_radiation_monochromator graphite
_diffrn_radiation_source 'fine-focus sealed tube'
_diffrn_radiation_type MoK\a
_diffrn_radiation_wavelength 0.71073
_diffrn_reflns_av_R_equivalents 0.0735
_diffrn_reflns_av_sigmaI/netI 0.0629
_diffrn_reflns_limit_h_max 29
_diffrn_reflns_limit_h_min -41
_diffrn_reflns_limit_k_max 14
_diffrn_reflns_limit_k_min -13
_diffrn_reflns_limit_l_max 23
_diffrn_reflns_limit_l_min -17
_diffrn_reflns_number 17448
_diffrn_reflns_theta_full 28.66
_diffrn_reflns_theta_max 28.66
_diffrn_reflns_theta_min 1.46
_exptl_absorpt_coefficient_mu 1.076
_exptl_absorpt_correction_T_max 0.8552
_exptl_absorpt_correction_T_min 0.7747
_exptl_absorpt_correction_type semi-empirical
_exptl_crystal_colour yellow
_exptl_crystal_density_diffrn 1.800
_exptl_crystal_density_method 'not measured'
_exptl_crystal_description block
_exptl_crystal_F_000 2960
_exptl_crystal_size_max 0.25
_exptl_crystal_size_mid 0.25
_exptl_crystal_size_min 0.15
_refine_diff_density_max 1.870
_refine_diff_density_min -0.733
_refine_diff_density_rms 0.139
_refine_ls_extinction_method none
_refine_ls_goodness_of_fit_ref 0.972
_refine_ls_hydrogen_treatment mixed
_refine_ls_matrix_type full
_refine_ls_number_parameters 379
_refine_ls_number_reflns 6471
_refine_ls_number_restraints 0
_refine_ls_restrained_S_all 0.972
_refine_ls_R_factor_all 0.0623
_refine_ls_R_factor_gt 0.0453
_refine_ls_shift/su_max 0.001
_refine_ls_shift/su_mean 0.000
_refine_ls_structure_factor_coef Fsqd
_refine_ls_weighting_details 'calc w=1/[\s^2^(Fo^2^)+(0.0685P)^2^+0.0000P] where P=(Fo^2^+2Fc^2^)/3'
_refine_ls_weighting_scheme calc
_refine_ls_wR_factor_gt 0.1053
_refine_ls_wR_factor_ref 0.1134
_reflns_number_gt 4866
_reflns_number_total 6471
_reflns_threshold_expression >2sigma(I)
_cod_data_source_file 906372bsup1.cif
_cod_data_source_block ifn15
_cod_depositor_comments
;
The following automatic conversions were performed:
'_atom_site_symetry_multiplicity' tag replaced with
'_atom_site_symmetry_multiplicity'.

Automatic conversion script
Id: cif_correct_tags 1440 2010-10-19 06:21:57Z saulius 

The following automatic conversions were performed:

'_symmetry_cell_setting' value 'Monoclinic' changed to 'monoclinic'
according to /home/saulius/struct/CIF-dictionaries/cif_core.dic
dictionary named 'cif_core.dic' version 2.4.2 from 2011-04-26.

Automatic conversion script
Id: cif_fix_values 1891 2012-01-12 08:04:46Z andrius 
;
_cod_original_cell_volume 5415.2(19)
_cod_original_sg_symbol_H-M C2/c
_cod_database_code 7027750

loop_
_symmetry_equiv_pos_as_xyz
'x, y, z'
'-x, y, -z+1/2'
'x+1/2, y+1/2, z'
'-x+1/2, y+1/2, -z+1/2'
'-x, -y, -z'
'x, -y, z-1/2'
'-x+1/2, -y+1/2, -z'
'x+1/2, -y+1/2, z-1/2'

loop_
_atom_site_label
_atom_site_type_symbol
_atom_site_fract_x
_atom_site_fract_y
_atom_site_fract_z
_atom_site_U_iso_or_equiv
_atom_site_adp_type
_atom_site_occupancy
_atom_site_symmetry_multiplicity
_atom_site_calc_flag
_atom_site_refinement_flags
Cd1 Cd 0.369915(8) 0.619662(19) 0.749469(14) 0.02410(9) Uani 1 1 d .
Cl1 Cl 0.74492(3) 0.71617(7) 0.62389(5) 0.03099(18) Uani 1 1 d .
Cl2 Cl 0.46138(3) 0.89455(7) 0.59300(5) 0.03061(18) Uani 1 1 d .
O1 O 0.43112(8) 0.74737(19) 0.90853(13) 0.0281(5) Uani 1 1 d .
O2 O 0.31350(9) 0.7751(2) 0.62447(14) 0.0344(5) Uani 1 1 d .
O3 O 0.69346(12) 0.7134(4) 0.5916(2) 0.0810(12) Uani 1 1 d .
O4 O 0.76562(13) 0.6585(3) 0.70370(18) 0.0666(10) Uani 1 1 d .
O5 O 0.75806(14) 0.8439(3) 0.6313(2) 0.0644(9) Uani 1 1 d .
O6 O 0.75772(10) 0.6533(2) 0.56796(16) 0.0413(6) Uani 1 1 d .
O7 O 0.50241(10) 0.9746(3) 0.6351(2) 0.0543(8) Uani 1 1 d .
O8 O 0.41986(9) 0.9548(3) 0.58792(19) 0.0505(7) Uani 1 1 d .
O9 O 0.47002(9) 0.7786(2) 0.64013(15) 0.0361(6) Uani 1 1 d .
O10 O 0.45580(12) 0.8652(2) 0.51227(17) 0.0495(7) Uani 1 1 d .
O11 O 0.43500(8) 0.7086(2) 0.74899(15) 0.0397(6) Uani 1 1 d .
H1W H 0.4476 0.7338 0.7095 0.048 Uiso 1 1 d R
H2W H 0.4685 0.7330 0.7881 0.048 Uiso 1 1 d R
O12 O 0.30378(8) 0.5243(2) 0.75552(16) 0.0359(6) Uani 1 1 d .
H3W H 0.2876 0.4601 0.7114 0.043 Uiso 1 1 d R
H4W H 0.2805 0.5695 0.7695 0.043 Uiso 1 1 d R
N1 N 0.38445(9) 0.4089(2) 0.72845(16) 0.0249(5) Uani 1 1 d .
N2 N 0.41862(9) 0.5013(2) 0.88690(16) 0.0225(5) Uani 1 1 d .
N3 N 0.34227(9) 0.8013(2) 0.78959(16) 0.0264(6) Uani 1 1 d .
H3B H 0.3376 0.7777 0.8336 0.032 Uiso 1 1 calc R
N4 N 0.34807(9) 0.5699(3) 0.59950(16) 0.0275(6) Uani 1 1 d .
C1 C 0.36920(11) 0.3635(3) 0.6519(2) 0.0273(7) Uani 1 1 d .
C2 C 0.37452(12) 0.2384(3) 0.6368(2) 0.0322(7) Uani 1 1 d .
H2 H 0.3627 0.2089 0.5829 0.039 Uiso 1 1 calc R
C3 C 0.39777(13) 0.1579(3) 0.7038(2) 0.0349(8) Uani 1 1 d .
H3A H 0.4024 0.0741 0.6955 0.042 Uiso 1 1 calc R
C4 C 0.41373(12) 0.2053(3) 0.7826(2) 0.0315(7) Uani 1 1 d .
H4 H 0.4293 0.1535 0.8284 0.038 Uiso 1 1 calc R
C5 C 0.40640(11) 0.3318(3) 0.7934(2) 0.0254(6) Uani 1 1 d .
C6 C 0.42439(11) 0.3854(3) 0.8764(2) 0.0262(6) Uani 1 1 d .
H6 H 0.4403 0.3343 0.9223 0.031 Uiso 1 1 calc R
C7 C 0.43786(10) 0.5490(3) 0.96923(19) 0.0240(6) Uani 1 1 d .
C8 C 0.44967(11) 0.4757(3) 1.0393(2) 0.0295(7) Uani 1 1 d .
H8 H 0.4458 0.3893 1.0335 0.035 Uiso 1 1 calc R
C9 C 0.46703(11) 0.5281(3) 1.1176(2) 0.0318(7) Uani 1 1 d .
H9 H 0.4753 0.4778 1.1640 0.038 Uiso 1 1 calc R
C10 C 0.47182(12) 0.6568(3) 1.1252(2) 0.0342(7) Uani 1 1 d .
H10 H 0.4828 0.6929 1.1773 0.041 Uiso 1 1 calc R
C11 C 0.46068(12) 0.7332(3) 1.0572(2) 0.0307(7) Uani 1 1 d .
H11 H 0.4647 0.8194 1.0638 0.037 Uiso 1 1 calc R
C12 C 0.44336(11) 0.6797(3) 0.97883(19) 0.0252(6) Uani 1 1 d .
C13 C 0.41482(13) 0.8733(3) 0.9099(2) 0.0306(7) Uani 1 1 d .
H13A H 0.4413 0.9319 0.9288 0.037 Uiso 1 1 calc R
H13B H 0.3999 0.8789 0.9463 0.037 Uiso 1 1 calc R
C14 C 0.37878(12) 0.9014(3) 0.8209(2) 0.0284(7) Uani 1 1 d .
H14A H 0.3635 0.9813 0.8184 0.034 Uiso 1 1 calc R
H14B H 0.3951 0.9067 0.7866 0.034 Uiso 1 1 calc R
C15 C 0.29546(12) 0.8484(3) 0.7270(2) 0.0331(7) Uani 1 1 d .
H15A H 0.2863 0.9206 0.7490 0.040 Uiso 1 1 calc R
H15B H 0.2714 0.7841 0.7152 0.040 Uiso 1 1 calc R
C16 C 0.29697(12) 0.8847(3) 0.6482(2) 0.0315(7) Uani 1 1 d .
H16A H 0.2654 0.9083 0.6060 0.038 Uiso 1 1 calc R
H16B H 0.3187 0.9542 0.6574 0.038 Uiso 1 1 calc R
C17 C 0.31645(12) 0.7744(3) 0.5518(2) 0.0315(7) Uani 1 1 d .
C18 C 0.30313(12) 0.8730(3) 0.4954(2) 0.0353(8) Uani 1 1 d .
H18 H 0.2915 0.9474 0.5060 0.042 Uiso 1 1 calc R
C19 C 0.30757(12) 0.8579(4) 0.4233(2) 0.0383(8) Uani 1 1 d .
H19 H 0.2991 0.9235 0.3855 0.046 Uiso 1 1 calc R
C20 C 0.32438(13) 0.7467(4) 0.4061(2) 0.0438(9) Uani 1 1 d .
H20 H 0.3272 0.7382 0.3575 0.053 Uiso 1 1 calc R
C21 C 0.33699(12) 0.6479(4) 0.4625(2) 0.0360(8) Uani 1 1 d .
H21 H 0.3477 0.5728 0.4510 0.043 Uiso 1 1 calc R
C22 C 0.33349(11) 0.6615(3) 0.5360(2) 0.0302(7) Uani 1 1 d .
C23 C 0.34915(11) 0.4550(3) 0.5840(2) 0.0294(7) Uani 1 1 d .
H23 H 0.3373 0.4282 0.5294 0.035 Uiso 1 1 calc R

loop_
_atom_site_aniso_label
_atom_site_aniso_U_11
_atom_site_aniso_U_22
_atom_site_aniso_U_33
_atom_site_aniso_U_23
_atom_site_aniso_U_13
_atom_site_aniso_U_12
Cd1 0.02430(13) 0.02138(13) 0.02837(14) -0.00066(9) 0.01348(10) -0.00087(8)
Cl1 0.0374(4) 0.0287(4) 0.0302(4) -0.0046(3) 0.0183(3) -0.0034(3)
Cl2 0.0355(4) 0.0240(4) 0.0336(4) 0.0017(3) 0.0168(3) 0.0022(3)
O1 0.0349(12) 0.0218(10) 0.0281(12) -0.0015(9) 0.0147(10) -0.0010(9)
O2 0.0448(14) 0.0301(12) 0.0310(13) 0.0035(10) 0.0195(11) 0.0079(10)
O3 0.0461(18) 0.131(3) 0.076(2) -0.059(2) 0.0361(17) -0.0297(19)
O4 0.103(3) 0.0589(18) 0.0358(16) 0.0086(15) 0.0300(17) 0.0250(18)
O5 0.110(3) 0.0322(14) 0.057(2) -0.0100(14) 0.0430(19) -0.0172(16)
O6 0.0535(16) 0.0414(13) 0.0375(14) -0.0035(12) 0.0282(12) 0.0063(12)
O7 0.0468(16) 0.0429(15) 0.073(2) -0.0075(14) 0.0265(15) -0.0137(13)
O8 0.0379(15) 0.0509(16) 0.0575(18) -0.0037(14) 0.0171(13) 0.0136(12)
O9 0.0464(14) 0.0307(12) 0.0331(13) 0.0083(10) 0.0195(11) 0.0021(11)
O10 0.077(2) 0.0433(15) 0.0331(14) 0.0090(12) 0.0294(14) 0.0128(13)
O11 0.0303(12) 0.0596(16) 0.0311(13) -0.0064(12) 0.0156(10) -0.0181(11)
O12 0.0311(13) 0.0327(12) 0.0496(15) -0.0089(11) 0.0233(11) -0.0090(10)
N1 0.0228(13) 0.0269(13) 0.0255(14) -0.0041(10) 0.0114(11) -0.0019(10)
N2 0.0208(12) 0.0223(12) 0.0249(13) 0.0005(10) 0.0108(10) -0.0011(9)
N3 0.0274(13) 0.0237(12) 0.0297(14) -0.0008(11) 0.0143(11) -0.0030(10)
N4 0.0228(13) 0.0337(14) 0.0241(13) 0.0012(11) 0.0091(11) 0.0009(11)
C1 0.0244(15) 0.0317(16) 0.0274(16) -0.0039(13) 0.0131(13) -0.0040(12)
C2 0.0352(18) 0.0319(17) 0.0352(18) -0.0113(14) 0.0210(15) -0.0096(14)
C3 0.0406(19) 0.0234(15) 0.048(2) -0.0071(15) 0.0265(17) -0.0063(14)
C4 0.0354(18) 0.0242(15) 0.0391(19) 0.0012(14) 0.0204(15) -0.0007(13)
C5 0.0251(15) 0.0229(14) 0.0300(16) -0.0027(13) 0.0140(13) -0.0017(12)
C6 0.0259(15) 0.0262(15) 0.0265(16) 0.0028(12) 0.0121(13) 0.0018(12)
C7 0.0177(14) 0.0291(16) 0.0248(15) -0.0008(12) 0.0094(12) 0.0005(11)
C8 0.0286(16) 0.0309(16) 0.0293(17) 0.0034(13) 0.0134(13) 0.0002(13)
C9 0.0269(16) 0.0409(19) 0.0249(16) 0.0074(14) 0.0094(13) 0.0036(14)
C10 0.0316(17) 0.0437(19) 0.0276(17) -0.0088(15) 0.0137(14) 0.0004(15)
C11 0.0319(17) 0.0298(17) 0.0290(17) -0.0063(14) 0.0126(14) -0.0034(13)
C12 0.0214(15) 0.0281(16) 0.0260(16) -0.0015(12) 0.0106(12) -0.0011(12)
C13 0.0376(18) 0.0238(16) 0.0307(17) -0.0014(13) 0.0158(14) -0.0012(13)
C14 0.0348(17) 0.0184(14) 0.0327(18) -0.0007(12) 0.0159(14) -0.0006(12)
C15 0.0277(16) 0.0346(17) 0.040(2) 0.0027(15) 0.0178(15) 0.0041(13)
C16 0.0283(16) 0.0262(16) 0.0374(19) 0.0025(14) 0.0128(14) 0.0043(12)
C17 0.0323(17) 0.0346(17) 0.0218(16) 0.0016(14) 0.0073(13) -0.0018(14)
C18 0.0313(18) 0.0378(19) 0.0339(19) 0.0082(15) 0.0122(14) 0.0025(14)
C19 0.0278(17) 0.050(2) 0.0312(19) 0.0147(16) 0.0080(14) 0.0004(15)
C20 0.0284(18) 0.073(3) 0.0305(18) 0.0107(19) 0.0139(15) 0.0067(18)
C21 0.0250(16) 0.053(2) 0.0271(17) 0.0039(16) 0.0096(13) 0.0065(15)
C22 0.0229(15) 0.0415(18) 0.0232(16) 0.0034(14) 0.0077(12) 0.0015(13)
C23 0.0288(16) 0.0352(18) 0.0226(16) -0.0059(13) 0.0102(13) -0.0039(13)

loop_
_atom_type_symbol
_atom_type_description
_atom_type_scat_dispersion_real
_atom_type_scat_dispersion_imag
_atom_type_scat_source
C C 0.0033 0.0016 'International Tables Vol C Tables 4.2.6.8 and 6.1.1.4'
H H 0.0000 0.0000 'International Tables Vol C Tables 4.2.6.8 and 6.1.1.4'
N N 0.0061 0.0033 'International Tables Vol C Tables 4.2.6.8 and 6.1.1.4'
O O 0.0106 0.0060 'International Tables Vol C Tables 4.2.6.8 and 6.1.1.4'
Cl Cl 0.1484 0.1585 'International Tables Vol C Tables 4.2.6.8 and 6.1.1.4'
Cd Cd -0.8075 1.2024 'International Tables Vol C Tables 4.2.6.8 and 6.1.1.4'

loop_
_geom_angle_atom_site_label_1
_geom_angle_atom_site_label_2
_geom_angle_atom_site_label_3
_geom_angle
O11 Cd1 O12 177.71(9)
O11 Cd1 N1 99.17(9)
O12 Cd1 N1 80.46(9)
O11 Cd1 N3 96.56(9)
O12 Cd1 N3 83.52(8)
N1 Cd1 N3 162.56(9)
O11 Cd1 N4 83.64(9)
O12 Cd1 N4 98.25(9)
N1 Cd1 N4 66.80(9)
N3 Cd1 N4 122.75(9)
O11 Cd1 N2 93.97(8)
O12 Cd1 N2 83.80(8)
N1 Cd1 N2 67.45(8)
N3 Cd1 N2 104.08(9)
N4 Cd1 N2 133.12(8)
O5 Cl1 O6 111.11(19)
O5 Cl1 O4 109.9(2)
O6 Cl1 O4 111.93(17)
O5 Cl1 O3 106.4(2)
O6 Cl1 O3 109.12(18)
O4 Cl1 O3 108.2(2)
O8 Cl2 O10 110.57(18)
O8 Cl2 O7 109.79(17)
O10 Cl2 O7 109.7(2)
O8 Cl2 O9 110.15(17)
O10 Cl2 O9 108.53(15)
O7 Cl2 O9 108.00(17)
C12 O1 C13 115.5(2)
C17 O2 C16 119.4(3)
C1 N1 C5 119.2(3)
C1 N1 Cd1 120.6(2)
C5 N1 Cd1 120.2(2)
C6 N2 C7 118.7(3)
C6 N2 Cd1 113.1(2)
C7 N2 Cd1 128.22(18)
C15 N3 C14 112.1(2)
C15 N3 Cd1 114.7(2)
C14 N3 Cd1 112.46(19)
C23 N4 C22 121.4(3)
C23 N4 Cd1 114.9(2)
C22 N4 Cd1 123.7(2)
N1 C1 C2 122.3(3)
N1 C1 C23 116.3(3)
C2 C1 C23 121.2(3)
C1 C2 C3 119.0(3)
C4 C3 C2 118.5(3)
C3 C4 C5 119.6(3)
N1 C5 C4 121.4(3)
N1 C5 C6 117.8(3)
C4 C5 C6 120.7(3)
N2 C6 C5 121.2(3)
C8 C7 C12 118.5(3)
C8 C7 N2 124.5(3)
C12 C7 N2 116.9(3)
C9 C8 C7 121.7(3)
C10 C9 C8 118.5(3)
C9 C10 C11 121.7(3)
C10 C11 C12 119.4(3)
O1 C12 C11 123.5(3)
O1 C12 C7 116.4(3)
C11 C12 C7 120.1(3)
O1 C13 C14 105.3(2)
N3 C14 C13 109.8(3)
N3 C15 C16 111.7(3)
O2 C16 C15 104.3(3)
O2 C17 C18 125.2(3)
O2 C17 C22 113.7(3)
C18 C17 C22 121.1(3)
C19 C18 C17 118.6(3)
C18 C19 C20 121.4(3)
C19 C20 C21 119.5(3)
C22 C21 C20 120.2(3)
C21 C22 C17 119.2(3)
C21 C22 N4 124.6(3)
C17 C22 N4 116.1(3)
N4 C23 C1 120.2(3)

loop_
_geom_bond_atom_site_label_1
_geom_bond_atom_site_label_2
_geom_bond_distance
Cd1 O11 2.256(2)
Cd1 O12 2.359(2)
Cd1 N1 2.363(3)
Cd1 N3 2.371(3)
Cd1 N4 2.540(3)
Cd1 N2 2.585(3)
Cl1 O5 1.414(3)
Cl1 O6 1.418(3)
Cl1 O4 1.429(3)
Cl1 O3 1.447(3)
Cl2 O8 1.418(3)
Cl2 O10 1.427(3)
Cl2 O7 1.442(3)
Cl2 O9 1.459(2)
O1 C12 1.360(4)
O1 C13 1.444(4)
O2 C17 1.362(4)
O2 C16 1.424(4)
N1 C1 1.336(4)
N1 C5 1.343(4)
N2 C6 1.278(4)
N2 C7 1.426(4)
N3 C15 1.479(4)
N3 C14 1.479(4)
N4 C23 1.263(4)
N4 C22 1.419(4)
C1 C2 1.389(4)
C1 C23 1.472(5)
C2 C3 1.394(5)
C3 C4 1.378(5)
C4 C5 1.400(4)
C5 C6 1.462(4)
C7 C8 1.392(4)
C7 C12 1.409(4)
C8 C9 1.386(5)
C9 C10 1.383(5)
C10 C11 1.384(5)
C11 C12 1.392(4)
C13 C14 1.521(5)
C15 C16 1.501(5)
C17 C18 1.393(5)
C17 C22 1.401(5)
C18 C19 1.386(5)
C19 C20 1.392(5)
C20 C21 1.396(5)
C21 C22 1.392(5)

loop_
_geom_torsion_atom_site_label_1
_geom_torsion_atom_site_label_2
_geom_torsion_atom_site_label_3
_geom_torsion_atom_site_label_4
_geom_torsion
O11 Cd1 N1 C1 -87.7(2)
O12 Cd1 N1 C1 94.6(2)
N3 Cd1 N1 C1 118.1(3)
N4 Cd1 N1 C1 -8.7(2)
N2 Cd1 N1 C1 -178.2(3)
O11 Cd1 N1 C5 95.1(2)
O12 Cd1 N1 C5 -82.6(2)
N3 Cd1 N1 C5 -59.1(4)
N4 Cd1 N1 C5 174.1(2)
N2 Cd1 N1 C5 4.6(2)
O11 Cd1 N2 C6 -102.0(2)
O12 Cd1 N2 C6 78.5(2)
N1 Cd1 N2 C6 -3.7(2)
N3 Cd1 N2 C6 160.2(2)
N4 Cd1 N2 C6 -17.0(3)
O11 Cd1 N2 C7 79.5(2)
O12 Cd1 N2 C7 -100.0(2)
N1 Cd1 N2 C7 177.8(2)
N3 Cd1 N2 C7 -18.3(2)
N4 Cd1 N2 C7 164.5(2)
O11 Cd1 N3 C15 115.7(2)
O12 Cd1 N3 C15 -66.6(2)
N1 Cd1 N3 C15 -89.9(4)
N4 Cd1 N3 C15 29.1(2)
N2 Cd1 N3 C15 -148.5(2)
O11 Cd1 N3 C14 -13.9(2)
O12 Cd1 N3 C14 163.8(2)
N1 Cd1 N3 C14 140.5(3)
N4 Cd1 N3 C14 -100.5(2)
N2 Cd1 N3 C14 81.9(2)
O11 Cd1 N4 C23 112.1(2)
O12 Cd1 N4 C23 -66.6(2)
N1 Cd1 N4 C23 9.2(2)
N3 Cd1 N4 C23 -154.2(2)
N2 Cd1 N4 C23 22.6(3)
O11 Cd1 N4 C22 -70.7(2)
O12 Cd1 N4 C22 110.6(2)
N1 Cd1 N4 C22 -173.6(3)
N3 Cd1 N4 C22 23.0(3)
N2 Cd1 N4 C22 -160.2(2)
C5 N1 C1 C2 1.1(5)
Cd1 N1 C1 C2 -176.1(2)
C5 N1 C1 C23 -175.0(3)
Cd1 N1 C1 C23 7.8(4)
N1 C1 C2 C3 -1.8(5)
C23 C1 C2 C3 174.0(3)
C1 C2 C3 C4 1.4(5)
C2 C3 C4 C5 -0.2(5)
C1 N1 C5 C4 0.2(4)
Cd1 N1 C5 C4 177.4(2)
C1 N1 C5 C6 177.6(3)
Cd1 N1 C5 C6 -5.3(4)
C3 C4 C5 N1 -0.6(5)
C3 C4 C5 C6 -177.9(3)
C7 N2 C6 C5 -178.6(3)
Cd1 N2 C6 C5 2.7(4)
N1 C5 C6 N2 1.4(5)
C4 C5 C6 N2 178.8(3)
C6 N2 C7 C8 -20.5(4)
Cd1 N2 C7 C8 158.0(2)
C6 N2 C7 C12 162.0(3)
Cd1 N2 C7 C12 -19.5(4)
C12 C7 C8 C9 -0.7(5)
N2 C7 C8 C9 -178.2(3)
C7 C8 C9 C10 1.1(5)
C8 C9 C10 C11 -1.3(5)
C9 C10 C11 C12 1.2(5)
C13 O1 C12 C11 -28.7(4)
C13 O1 C12 C7 151.5(3)
C10 C11 C12 O1 179.5(3)
C10 C11 C12 C7 -0.8(5)
C8 C7 C12 O1 -179.7(3)
N2 C7 C12 O1 -2.0(4)
C8 C7 C12 C11 0.6(4)
N2 C7 C12 C11 178.2(3)
C12 O1 C13 C14 -148.5(3)
C15 N3 C14 C13 150.0(3)
Cd1 N3 C14 C13 -79.1(3)
O1 C13 C14 N3 52.6(3)
C14 N3 C15 C16 68.7(4)
Cd1 N3 C15 C16 -61.1(3)
C17 O2 C16 C15 176.4(3)
N3 C15 C16 O2 55.4(3)
C16 O2 C17 C18 -1.9(5)
C16 O2 C17 C22 179.6(3)
O2 C17 C18 C19 -179.1(3)
C22 C17 C18 C19 -0.7(5)
C17 C18 C19 C20 0.8(5)
C18 C19 C20 C21 0.1(5)
C19 C20 C21 C22 -1.1(5)
C20 C21 C22 C17 1.1(5)
C20 C21 C22 N4 -176.0(3)
O2 C17 C22 C21 178.4(3)
C18 C17 C22 C21 -0.2(5)
O2 C17 C22 N4 -4.3(4)
C18 C17 C22 N4 177.2(3)
C23 N4 C22 C21 -26.0(5)
Cd1 N4 C22 C21 157.0(3)
C23 N4 C22 C17 156.8(3)
Cd1 N4 C22 C17 -20.2(4)
C22 N4 C23 C1 173.5(3)
Cd1 N4 C23 C1 -9.2(4)
N1 C1 C23 N4 1.7(5)
C2 C1 C23 N4 -174.4(3)
